data_4086059
loop_
_publ_author_name
'Marchetti, Fabio'
'Zacchini, Stefano'
'Zanotti, Valerio'

_publ_section_title
;
 C--N Coupling of Isocyanide Ligands Promoted by Acetylide Addition to
 Diiron Aminocarbyne Complexes
;
_journal_issue 14
_journal_name_full Organometallics
_journal_page_first 3658
_journal_paper_doi 10.1021/acs.organomet.5b00515
_journal_volume 34
_journal_year 2015
_chemical_formula_sum 'C48 H47 Fe2 N3 O'
_chemical_formula_weight 793.59
_chemical_name_systematic
; 
 ? 
;
_space_group_IT_number 14
_symmetry_cell_setting monoclinic
_symmetry_space_group_name_Hall '-P 2yn'
_symmetry_space_group_name_H-M 'P 1 21/n 1'
_atom_sites_solution_hydrogens geom
_atom_sites_solution_primary direct
_atom_sites_solution_secondary difmap
_audit_creation_method SHELXL-97
_cell_angle_alpha 90.00
_cell_angle_beta 96.62(3)
_cell_angle_gamma 90.00
_cell_formula_units_Z 4
_cell_length_a 12.291(3)
_cell_length_b 17.124(3)
_cell_length_c 18.910(4)
_cell_measurement_reflns_used 939
_cell_measurement_temperature 293(2)
_cell_measurement_theta_max 20.6925
_cell_measurement_theta_min 2.406
_cell_volume 3953.5(15)
_computing_cell_refinement 'APEX2 (Bruker AXS, 2006)'
_computing_data_collection 'APEX2 (Bruker AXS, 2006)'
_computing_data_reduction 'SAINT (Bruker AXS, 2004)'
_computing_molecular_graphics 'ORTEPII (Johnson, 1996)'
_computing_publication_material 'XCIF (Bruker AXS, 2001)'
_computing_structure_refinement 'SHELXL-97 (Sheldrick, 1997)'
_computing_structure_solution 'SHELXS-97 (Sheldrick, 1990)'
_diffrn_ambient_temperature 293(2)
_diffrn_measured_fraction_theta_full 1.000
_diffrn_measured_fraction_theta_max 1.000
_diffrn_measurement_device_type 'CCD area detector'
_diffrn_measurement_method 'phi and omega scans'
_diffrn_radiation_monochromator graphite
_diffrn_radiation_source 'fine-focus sealed tube'
_diffrn_radiation_type MoK\a
_diffrn_radiation_wavelength 0.71073
_diffrn_reflns_av_R_equivalents 0.0834
_diffrn_reflns_av_unetI/netI 0.0798
_diffrn_reflns_limit_h_max 14
_diffrn_reflns_limit_h_min -14
_diffrn_reflns_limit_k_max 17
_diffrn_reflns_limit_k_min -20
_diffrn_reflns_limit_l_max 22
_diffrn_reflns_limit_l_min -22
_diffrn_reflns_number 24578
_diffrn_reflns_theta_full 25.03
_diffrn_reflns_theta_max 25.03
_diffrn_reflns_theta_min 1.61
_exptl_absorpt_coefficient_mu 0.774
_exptl_absorpt_correction_T_max 0.8927
_exptl_absorpt_correction_T_min 0.8420
_exptl_absorpt_correction_type empirical
_exptl_absorpt_process_details
; 
 Data were corrected for Lorentz polarization and absorption
 effects (empirical absorption correction SADABS).
 R(int) =  0.0760 (selected reflections only, before parameter refinement)
 R(int) =  0.0539 (selected reflections only, after parameter refinement)
;
_exptl_crystal_colour dark-red
_exptl_crystal_density_diffrn 1.333
_exptl_crystal_density_method 'not measured'
_exptl_crystal_description prism
_exptl_crystal_F_000 1664
_exptl_crystal_size_max 0.23
_exptl_crystal_size_mid 0.21
_exptl_crystal_size_min 0.15
_refine_diff_density_max 0.675
_refine_diff_density_min -0.312
_refine_diff_density_rms 0.084
_refine_ls_extinction_method none
_refine_ls_goodness_of_fit_ref 1.036
_refine_ls_hydrogen_treatment constr
_refine_ls_matrix_type full
_refine_ls_number_parameters 491
_refine_ls_number_reflns 6996
_refine_ls_number_restraints 292
_refine_ls_restrained_S_all 1.060
_refine_ls_R_factor_all 0.1001
_refine_ls_R_factor_gt 0.0574
_refine_ls_shift/su_max 0.000
_refine_ls_shift/su_mean 0.000
_refine_ls_structure_factor_coef Fsqd
_refine_ls_weighting_details 'calc w=1/[\s^2^(Fo^2^)+(0.0784P)^2^+1.2839P] where P=(Fo^2^+2Fc^2^)/3'
_refine_ls_weighting_scheme calc
_refine_ls_wR_factor_gt 0.1362
_refine_ls_wR_factor_ref 0.1626
_reflns_number_gt 4512
_reflns_number_total 6996
_reflns_threshold_expression >2sigma(I)
_cod_data_source_file om5b00515_si_002.cif
_cod_data_source_block 3b
_cod_depositor_comments
;
The following automatic conversions were performed:

'_symmetry_cell_setting' value 'Monoclinic' changed to 'monoclinic'
according to
/usr/data/users/saulius/crontab/automatic-downloads/rss-feeds/ACS/lib/dictionaries/cif_core.dic
dictionary named 'cif_core.dic' version 2.4.2 from 2011-04-26.

Automatic conversion script
Id: cif_fix_values 3271 2015-04-21 07:52:19Z andrius 

 Adding full bibliography for 4086059--4086060.cif.
;
_cod_original_cell_volume 3953.7(14)
_cod_original_sg_symbol_H-M P2(1)/n
_cod_database_code 4086059

loop_
_symmetry_equiv_pos_as_xyz
'x, y, z'
'-x+1/2, y+1/2, -z+1/2'
'-x, -y, -z'
'x-1/2, -y-1/2, z-1/2'

loop_
_atom_site_label
_atom_site_type_symbol
_atom_site_fract_x
_atom_site_fract_y
_atom_site_fract_z
_atom_site_U_iso_or_equiv
_atom_site_adp_type
_atom_site_occupancy
_atom_site_symmetry_multiplicity
_atom_site_calc_flag
_atom_site_refinement_flags
_atom_site_disorder_assembly
_atom_site_disorder_group
Fe1 Fe 0.06189(5) 0.34027(4) 0.62491(3) 0.03474(19) Uani 1 1 d . . .
Fe2 Fe 0.10877(5) 0.41954(4) 0.73367(3) 0.0370(2) Uani 1 1 d . . .
C1 C -0.0050(4) 0.2553(3) 0.5497(3) 0.0535(11) Uani 1 1 d U . .
H1 H 0.0370 0.2170 0.5309 0.064 Uiso 1 1 calc R . .
C2 C -0.0267(4) 0.3295(3) 0.5214(3) 0.0520(11) Uani 1 1 d U . .
H2 H -0.0022 0.3495 0.4803 0.062 Uiso 1 1 calc R . .
C3 C -0.0920(4) 0.3687(3) 0.5657(3) 0.0541(11) Uani 1 1 d U . .
H3 H -0.1183 0.4194 0.5590 0.065 Uiso 1 1 calc R . .
C4 C -0.1111(4) 0.3194(3) 0.6214(3) 0.0543(11) Uani 1 1 d U . .
H4 H -0.1518 0.3315 0.6584 0.065 Uiso 1 1 calc R . .
C5 C -0.0580(4) 0.2481(3) 0.6118(3) 0.0523(11) Uani 1 1 d U . .
H5 H -0.0578 0.2043 0.6410 0.063 Uiso 1 1 calc R . .
C6 C -0.0384(7) 0.4758(6) 0.7562(5) 0.0472(18) Uiso 0.600(7) 1 d PDU A 1
H6 H -0.1039 0.4747 0.7262 0.057 Uiso 0.600(7) 1 calc PR A 1
C7 C -0.0047(9) 0.4221(5) 0.8103(6) 0.0493(19) Uiso 0.600(7) 1 d PDU A 1
H7 H -0.0453 0.3795 0.8230 0.059 Uiso 0.600(7) 1 calc PR A 1
C8 C 0.0995(9) 0.4427(6) 0.8421(5) 0.0494(18) Uiso 0.600(7) 1 d PDU A 1
H8 H 0.1408 0.4162 0.8788 0.059 Uiso 0.600(7) 1 calc PR A 1
C9 C 0.1305(7) 0.5108(6) 0.8081(6) 0.0459(18) Uiso 0.600(7) 1 d PDU A 1
H9 H 0.1964 0.5372 0.8190 0.055 Uiso 0.600(7) 1 calc PR A 1
C10 C 0.0470(10) 0.5325(5) 0.7558(5) 0.0460(18) Uiso 0.600(7) 1 d PDU A 1
H10 H 0.0468 0.5758 0.7260 0.055 Uiso 0.600(7) 1 calc PR A 1
C6' C 0.0523(14) 0.4214(7) 0.8402(7) 0.045(2) Uiso 0.400(7) 1 d PDU A 2
H6' H 0.0555 0.3800 0.8721 0.054 Uiso 0.400(7) 1 calc PR A 2
C7' C 0.1341(10) 0.4776(10) 0.8357(7) 0.045(2) Uiso 0.400(7) 1 d PDU A 2
H7' H 0.2017 0.4796 0.8634 0.054 Uiso 0.400(7) 1 calc PR A 2
C8' C 0.0953(13) 0.5300(8) 0.7821(8) 0.047(2) Uiso 0.400(7) 1 d PDU A 2
H8' H 0.1325 0.5738 0.7684 0.056 Uiso 0.400(7) 1 calc PR A 2
C9' C -0.0079(13) 0.5060(9) 0.7525(7) 0.049(2) Uiso 0.400(7) 1 d PDU A 2
H9' H -0.0513 0.5305 0.7155 0.059 Uiso 0.400(7) 1 calc PR A 2
C10' C -0.0353(10) 0.4385(9) 0.7881(8) 0.047(2) Uiso 0.400(7) 1 d PDU A 2
H10' H -0.0998 0.4101 0.7789 0.056 Uiso 0.400(7) 1 calc PR A 2
C11 C 0.0810(3) 0.4478(3) 0.6334(3) 0.0399(11) Uani 1 1 d . A .
O11 O 0.0753(3) 0.5066(2) 0.60018(19) 0.0541(9) Uani 1 1 d . . .
C12 C 0.1061(3) 0.3127(2) 0.7174(2) 0.0344(10) Uani 1 1 d . A .
N1 N 0.1225(3) 0.2476(2) 0.75585(19) 0.0382(9) Uani 1 1 d . . .
C13 C 0.1423(4) 0.1720(3) 0.7231(3) 0.0544(13) Uani 1 1 d . A .
H13A H 0.1483 0.1793 0.6734 0.082 Uiso 1 1 calc R . .
H13B H 0.0824 0.1374 0.7286 0.082 Uiso 1 1 calc R . .
H13C H 0.2090 0.1499 0.7459 0.082 Uiso 1 1 calc R . .
C14 C 0.1148(4) 0.2438(3) 0.8315(2) 0.0464(10) Uani 1 1 d U A .
C15 C 0.2087(4) 0.2522(3) 0.8802(3) 0.0508(11) Uani 1 1 d U . .
C16 C 0.1966(5) 0.2475(3) 0.9512(3) 0.0639(12) Uani 1 1 d U A .
H16 H 0.2578 0.2543 0.9845 0.077 Uiso 1 1 calc R . .
C17 C 0.0970(6) 0.2333(3) 0.9746(3) 0.0698(13) Uani 1 1 d U . .
H17 H 0.0916 0.2308 1.0232 0.084 Uiso 1 1 calc R A .
C18 C 0.0052(5) 0.2226(3) 0.9269(3) 0.0659(13) Uani 1 1 d U A .
H18 H -0.0619 0.2120 0.9432 0.079 Uiso 1 1 calc R . .
C19 C 0.0130(5) 0.2276(3) 0.8536(3) 0.0562(11) Uani 1 1 d U . .
C20 C 0.3189(4) 0.2660(4) 0.8562(3) 0.0648(15) Uani 1 1 d U A .
H20A H 0.3675 0.2871 0.8950 0.097 Uiso 1 1 calc R . .
H20B H 0.3122 0.3023 0.8173 0.097 Uiso 1 1 calc R . .
H20C H 0.3479 0.2175 0.8411 0.097 Uiso 1 1 calc R . .
C21 C -0.0877(5) 0.2145(4) 0.8020(4) 0.0774(17) Uani 1 1 d U A .
H21A H -0.0865 0.2488 0.7620 0.116 Uiso 1 1 calc R . .
H21B H -0.1517 0.2249 0.8251 0.116 Uiso 1 1 calc R . .
H21C H -0.0894 0.1612 0.7859 0.116 Uiso 1 1 calc R . .
C22 C 0.2149(3) 0.3411(2) 0.6046(2) 0.0314(9) Uani 1 1 d . A .
N2 N 0.2913(3) 0.3806(2) 0.65839(18) 0.0325(8) Uani 1 1 d . . .
C23 C 0.2548(3) 0.4148(2) 0.7165(2) 0.0333(9) Uani 1 1 d U A .
C24 C 0.3420(4) 0.4489(2) 0.7630(2) 0.0363(9) Uani 1 1 d U . .
C25 C 0.4152(4) 0.4754(3) 0.8023(2) 0.0410(10) Uani 1 1 d U A .
C26 C 0.5179(4) 0.5046(3) 0.8380(2) 0.0437(10) Uani 1 1 d U . .
C27 C 0.6070(4) 0.5072(3) 0.8000(3) 0.0538(11) Uani 1 1 d U A .
H27 H 0.5995 0.4917 0.7525 0.065 Uiso 1 1 calc R . .
C28 C 0.7078(4) 0.5329(3) 0.8323(3) 0.0614(12) Uani 1 1 d U . .
H28 H 0.7668 0.5348 0.8056 0.074 Uiso 1 1 calc R A .
C29 C 0.7228(5) 0.5555(3) 0.9018(3) 0.0632(13) Uani 1 1 d U A .
C30 C 0.6331(5) 0.5539(3) 0.9392(3) 0.0595(12) Uani 1 1 d U . .
H30 H 0.6414 0.5697 0.9866 0.071 Uiso 1 1 calc R A .
C31 C 0.5312(4) 0.5297(3) 0.9086(3) 0.0509(11) Uani 1 1 d U A .
H31 H 0.4719 0.5300 0.9350 0.061 Uiso 1 1 calc R . .
C32 C 0.8356(6) 0.5777(5) 0.9363(4) 0.108(2) Uani 1 1 d U . .
H32A H 0.8774 0.5313 0.9483 0.162 Uiso 1 1 calc R A .
H32B H 0.8291 0.6073 0.9787 0.162 Uiso 1 1 calc R . .
H32C H 0.8719 0.6086 0.9038 0.162 Uiso 1 1 calc R . .
C33 C 0.4031(3) 0.3932(3) 0.6435(2) 0.0353(9) Uani 1 1 d U A .
C34 C 0.4818(3) 0.3343(3) 0.6609(2) 0.0407(10) Uani 1 1 d U . .
C35 C 0.5882(4) 0.3500(3) 0.6479(3) 0.0502(11) Uani 1 1 d U A .
H35 H 0.6425 0.3131 0.6606 0.060 Uiso 1 1 calc R . .
C36 C 0.6153(4) 0.4185(3) 0.6170(3) 0.0559(12) Uani 1 1 d U . .
H36 H 0.6870 0.4269 0.6076 0.067 Uiso 1 1 calc R A .
C37 C 0.5373(4) 0.4750(3) 0.5997(3) 0.0524(11) Uani 1 1 d U A .
H37 H 0.5567 0.5214 0.5789 0.063 Uiso 1 1 calc R . .
C38 C 0.4301(4) 0.4635(3) 0.6130(2) 0.0415(10) Uani 1 1 d U . .
C39 C 0.4523(4) 0.2584(3) 0.6922(3) 0.0509(12) Uani 1 1 d U A .
H39A H 0.4932 0.2171 0.6734 0.076 Uiso 1 1 calc R . .
H39B H 0.3754 0.2489 0.6804 0.076 Uiso 1 1 calc R . .
H39C H 0.4693 0.2603 0.7430 0.076 Uiso 1 1 calc R . .
C40 C 0.3456(4) 0.5271(3) 0.5951(3) 0.0544(13) Uani 1 1 d U A .
H40A H 0.3194 0.5453 0.6381 0.082 Uiso 1 1 calc R . .
H40B H 0.2855 0.5066 0.5637 0.082 Uiso 1 1 calc R . .
H40C H 0.3785 0.5697 0.5723 0.082 Uiso 1 1 calc R . .
N3 N 0.2672(3) 0.3160(2) 0.55461(19) 0.0360(8) Uani 1 1 d . . .
C41 C 0.2233(3) 0.2802(3) 0.4912(2) 0.0372(9) Uani 1 1 d U A .
C42 C 0.2296(4) 0.1991(3) 0.4831(3) 0.0471(10) Uani 1 1 d U . .
C43 C 0.1893(5) 0.1658(3) 0.4184(3) 0.0580(12) Uani 1 1 d U A .
H43 H 0.1920 0.1119 0.4131 0.070 Uiso 1 1 calc R . .
C44 C 0.1459(5) 0.2105(3) 0.3625(3) 0.0605(13) Uani 1 1 d U . .
H44 H 0.1172 0.1870 0.3201 0.073 Uiso 1 1 calc R A .
C45 C 0.1447(4) 0.2903(3) 0.3690(3) 0.0539(12) Uani 1 1 d U A .
H45 H 0.1166 0.3205 0.3302 0.065 Uiso 1 1 calc R . .
C46 C 0.1845(4) 0.3267(3) 0.4320(2) 0.0424(10) Uani 1 1 d U . .
C47 C 0.2784(5) 0.1481(3) 0.5428(3) 0.0674(16) Uani 1 1 d U A .
H47A H 0.2738 0.0944 0.5280 0.101 Uiso 1 1 calc R . .
H47B H 0.2390 0.1550 0.5833 0.101 Uiso 1 1 calc R . .
H47C H 0.3538 0.1620 0.5553 0.101 Uiso 1 1 calc R . .
C48 C 0.1895(4) 0.4140(3) 0.4378(3) 0.0531(13) Uani 1 1 d U A .
H48A H 0.1619 0.4368 0.3929 0.080 Uiso 1 1 calc R . .
H48B H 0.2640 0.4301 0.4504 0.080 Uiso 1 1 calc R . .
H48C H 0.1457 0.4311 0.4737 0.080 Uiso 1 1 calc R . .

loop_
_atom_site_aniso_label
_atom_site_aniso_U_11
_atom_site_aniso_U_22
_atom_site_aniso_U_33
_atom_site_aniso_U_23
_atom_site_aniso_U_13
_atom_site_aniso_U_12
Fe1 0.0267(3) 0.0338(4) 0.0428(4) -0.0006(3) 0.0001(3) -0.0006(3)
Fe2 0.0340(4) 0.0314(4) 0.0464(4) -0.0046(3) 0.0077(3) 0.0023(3)
C1 0.033(2) 0.058(3) 0.067(3) -0.013(2) -0.005(2) -0.011(2)
C2 0.034(2) 0.066(3) 0.054(2) 0.001(2) -0.0078(19) -0.013(2)
C3 0.031(2) 0.057(3) 0.070(3) 0.002(2) -0.012(2) -0.002(2)
C4 0.030(2) 0.064(3) 0.068(3) -0.010(2) 0.001(2) -0.008(2)
C5 0.034(2) 0.051(3) 0.069(3) -0.002(2) -0.004(2) -0.015(2)
C11 0.027(2) 0.039(3) 0.053(3) 0.000(2) 0.002(2) 0.0030(19)
O11 0.054(2) 0.039(2) 0.067(2) 0.0126(18) -0.0007(17) 0.0046(16)
C12 0.024(2) 0.032(2) 0.048(3) -0.003(2) 0.0054(19) -0.0017(18)
N1 0.042(2) 0.031(2) 0.042(2) 0.0005(17) 0.0086(17) -0.0002(16)
C13 0.068(3) 0.038(3) 0.058(3) -0.004(2) 0.010(3) 0.002(2)
C14 0.058(2) 0.037(2) 0.046(2) 0.0089(19) 0.0169(19) 0.007(2)
C15 0.064(2) 0.045(2) 0.044(2) 0.008(2) 0.008(2) 0.010(2)
C16 0.086(3) 0.056(3) 0.049(2) 0.010(2) 0.003(2) 0.012(2)
C17 0.097(3) 0.061(3) 0.055(3) 0.014(2) 0.025(2) 0.010(3)
C18 0.078(3) 0.058(3) 0.067(3) 0.010(2) 0.036(2) 0.004(2)
C19 0.064(2) 0.046(2) 0.063(2) 0.007(2) 0.023(2) 0.002(2)
C20 0.060(3) 0.078(4) 0.054(3) 0.014(3) -0.001(3) 0.005(3)
C21 0.054(3) 0.083(4) 0.097(4) -0.001(4) 0.020(3) -0.019(3)
C22 0.028(2) 0.027(2) 0.037(2) 0.0026(18) -0.0029(18) -0.0017(17)
N2 0.0277(18) 0.033(2) 0.0361(19) 0.0000(16) 0.0012(15) -0.0024(15)
C23 0.038(2) 0.026(2) 0.035(2) 0.0027(17) 0.0009(18) 0.0004(17)
C24 0.039(2) 0.031(2) 0.039(2) -0.0028(18) 0.0037(18) 0.0033(17)
C25 0.045(2) 0.037(2) 0.040(2) -0.0023(18) 0.0006(19) -0.0004(18)
C26 0.048(2) 0.038(2) 0.042(2) -0.0027(18) -0.0029(18) -0.0026(18)
C27 0.052(2) 0.054(3) 0.055(2) -0.008(2) 0.001(2) -0.003(2)
C28 0.051(2) 0.061(3) 0.072(3) -0.009(2) 0.006(2) -0.004(2)
C29 0.055(3) 0.055(3) 0.077(3) -0.016(2) -0.009(2) -0.007(2)
C30 0.065(3) 0.053(3) 0.056(3) -0.012(2) -0.013(2) -0.005(2)
C31 0.057(2) 0.045(2) 0.049(2) -0.006(2) -0.002(2) -0.001(2)
C32 0.071(4) 0.110(5) 0.136(6) -0.042(5) -0.016(4) -0.024(4)
C33 0.0306(19) 0.042(2) 0.034(2) -0.0052(18) 0.0044(16) -0.0018(17)
C34 0.0312(19) 0.050(2) 0.041(2) -0.0056(19) 0.0032(17) -0.0004(18)
C35 0.036(2) 0.063(3) 0.052(2) -0.008(2) 0.0064(19) 0.002(2)
C36 0.039(2) 0.071(3) 0.060(3) -0.008(2) 0.015(2) -0.010(2)
C37 0.047(2) 0.058(3) 0.054(2) 0.000(2) 0.015(2) -0.015(2)
C38 0.040(2) 0.043(2) 0.042(2) -0.0047(18) 0.0060(18) -0.0082(18)
C39 0.041(3) 0.053(3) 0.058(3) 0.004(2) 0.001(2) 0.008(2)
C40 0.053(3) 0.043(3) 0.067(3) 0.007(2) 0.006(3) -0.007(2)
N3 0.0345(19) 0.034(2) 0.038(2) -0.0067(16) 0.0003(17) 0.0006(16)
C41 0.035(2) 0.040(2) 0.037(2) -0.0054(18) 0.0047(17) -0.0006(17)
C42 0.051(2) 0.039(2) 0.049(2) -0.0058(19) 0.000(2) 0.0052(19)
C43 0.071(3) 0.044(3) 0.056(3) -0.013(2) -0.006(2) 0.001(2)
C44 0.071(3) 0.058(3) 0.049(2) -0.015(2) -0.008(2) 0.001(2)
C45 0.058(3) 0.059(3) 0.041(2) -0.002(2) -0.007(2) 0.003(2)
C46 0.039(2) 0.047(2) 0.040(2) 0.0000(18) 0.0012(18) 0.0000(18)
C47 0.089(4) 0.047(3) 0.063(3) -0.003(3) -0.005(3) 0.014(3)
C48 0.058(3) 0.043(3) 0.057(3) 0.007(2) 0.000(2) 0.002(2)

loop_
_atom_type_symbol
_atom_type_description
_atom_type_scat_dispersion_real
_atom_type_scat_dispersion_imag
_atom_type_scat_source
C C 0.0033 0.0016 'International Tables Vol C Tables 4.2.6.8 and 6.1.1.4'
H H 0.0000 0.0000 'International Tables Vol C Tables 4.2.6.8 and 6.1.1.4'
N N 0.0061 0.0033 'International Tables Vol C Tables 4.2.6.8 and 6.1.1.4'
O O 0.0106 0.0060 'International Tables Vol C Tables 4.2.6.8 and 6.1.1.4'
Fe Fe 0.3463 0.8444 'International Tables Vol C Tables 4.2.6.8 and 6.1.1.4'

loop_
_geom_angle_atom_site_label_1
_geom_angle_atom_site_label_2
_geom_angle_atom_site_label_3
_geom_angle
C12 Fe1 C11 98.7(2)
C12 Fe1 C22 90.20(17)
C11 Fe1 C22 83.99(18)
C12 Fe1 C1 120.7(2)
C11 Fe1 C1 140.2(2)
C22 Fe1 C1 100.30(18)
C12 Fe1 C2 156.4(2)
C11 Fe1 C2 102.1(2)
C22 Fe1 C2 102.69(18)
C1 Fe1 C2 38.10(19)
C12 Fe1 C3 134.8(2)
C11 Fe1 C3 85.1(2)
C22 Fe1 C3 134.80(19)
C1 Fe1 C3 63.7(2)
C2 Fe1 C3 38.12(19)
C12 Fe1 C4 99.8(2)
C11 Fe1 C4 106.35(19)
C22 Fe1 C4 164.15(19)
C1 Fe1 C4 64.0(2)
C2 Fe1 C4 63.9(2)
C3 Fe1 C4 37.83(19)
C12 Fe1 C5 92.55(19)
C11 Fe1 C5 144.39(19)
C22 Fe1 C5 129.86(18)
C1 Fe1 C5 38.49(19)
C2 Fe1 C5 64.0(2)
C3 Fe1 C5 63.6(2)
C4 Fe1 C5 38.17(19)
C12 Fe1 Fe2 48.19(13)
C11 Fe1 Fe2 51.03(15)
C22 Fe1 Fe2 91.28(12)
C1 Fe1 Fe2 164.37(15)
C2 Fe1 Fe2 148.63(15)
C3 Fe1 Fe2 114.65(15)
C4 Fe1 Fe2 104.56(15)
C5 Fe1 Fe2 125.99(15)
C12 Fe2 C23 85.82(17)
C12 Fe2 C11 94.96(19)
C23 Fe2 C11 84.57(18)
C12 Fe2 C9 147.5(4)
C23 Fe2 C9 95.7(3)
C11 Fe2 C9 117.5(4)
C12 Fe2 C8 110.2(3)
C23 Fe2 C8 109.9(3)
C11 Fe2 C8 151.4(3)
C9 Fe2 C8 39.0(3)
C12 Fe2 C8' 162.3(4)
C23 Fe2 C8' 103.8(4)
C11 Fe2 C8' 100.7(5)
C9 Fe2 C8' 19.1(3)
C8 Fe2 C8' 52.7(4)
C12 Fe2 C9' 135.9(5)
C23 Fe2 C9' 138.1(5)
C11 Fe2 C9' 86.8(3)
C9 Fe2 C9' 53.4(4)
C8 Fe2 C9' 65.9(4)
C8' Fe2 C9' 38.3(4)
C12 Fe2 C7 97.6(3)
C23 Fe2 C7 147.3(4)
C11 Fe2 C7 127.1(4)
C9 Fe2 C7 64.5(3)
C8 Fe2 C7 38.5(3)
C8' Fe2 C7 66.2(4)
C9' Fe2 C7 50.3(4)
C12 Fe2 C6 118.6(3)
C23 Fe2 C6 155.5(3)
C11 Fe2 C6 91.4(3)
C9 Fe2 C6 64.9(3)
C8 Fe2 C6 65.1(3)
C8' Fe2 C6 53.1(4)
C9' Fe2 C6 17.5(4)
C7 Fe2 C6 38.5(3)
C12 Fe2 C10 157.8(3)
C23 Fe2 C10 116.4(3)
C11 Fe2 C10 86.5(3)
C9 Fe2 C10 38.3(3)
C8 Fe2 C10 65.1(3)
C8' Fe2 C10 19.8(3)
C9' Fe2 C10 21.9(4)
C7 Fe2 C10 64.7(3)
C6 Fe2 C10 39.1(3)
C12 Fe2 C7' 126.8(5)
C23 Fe2 C7' 97.6(4)
C11 Fe2 C7' 138.2(5)
C9 Fe2 C7' 20.7(3)
C8 Fe2 C7' 20.2(3)
C8' Fe2 C7' 38.1(4)
C9' Fe2 C7' 63.9(4)
C7 Fe2 C7' 54.5(4)
C6 Fe2 C7' 69.7(4)
C10 Fe2 C7' 55.0(4)
C12 Fe2 C10' 103.1(4)
C23 Fe2 C10' 160.7(4)
C11 Fe2 C10' 111.3(5)
C9 Fe2 C10' 67.6(4)
C8 Fe2 C10' 51.1(4)
C8' Fe2 C10' 63.4(4)
C9' Fe2 C10' 38.0(4)
C7 Fe2 C10' 16.0(3)
C6 Fe2 C10' 23.5(3)
C10 Fe2 C10' 56.3(4)
C7' Fe2 C10' 63.2(4)
C2 C1 C5 108.3(5)
C2 C1 Fe1 71.1(3)
C5 C1 Fe1 71.6(3)
C2 C1 H1 125.9
C5 C1 H1 125.9
Fe1 C1 H1 123.1
C1 C2 C3 107.8(5)
C1 C2 Fe1 70.8(3)
C3 C2 Fe1 71.1(3)
C1 C2 H2 126.1
C3 C2 H2 126.1
Fe1 C2 H2 123.6
C4 C3 C2 108.8(5)
C4 C3 Fe1 71.5(3)
C2 C3 Fe1 70.8(3)
C4 C3 H3 125.6
C2 C3 H3 125.6
Fe1 C3 H3 123.8
C3 C4 C5 107.9(5)
C3 C4 Fe1 70.7(3)
C5 C4 Fe1 71.1(3)
C3 C4 H4 126.0
C5 C4 H4 126.0
Fe1 C4 H4 123.8
C4 C5 C1 107.2(5)
C4 C5 Fe1 70.7(3)
C1 C5 Fe1 69.9(3)
C4 C5 H5 126.4
C1 C5 H5 126.4
Fe1 C5 H5 124.6
C7 C6 C10 107.1(7)
C7 C6 Fe2 70.4(5)
C10 C6 Fe2 70.5(5)
C7 C6 H6 126.5
C10 C6 H6 126.5
Fe2 C6 H6 124.3
C8 C7 C6 109.1(7)
C8 C7 Fe2 69.9(5)
C6 C7 Fe2 71.2(5)
C8 C7 H7 125.4
C6 C7 H7 125.4
Fe2 C7 H7 125.1
C7 C8 C9 107.3(8)
C7 C8 Fe2 71.5(5)
C9 C8 Fe2 70.3(5)
C7 C8 H8 126.4
C9 C8 H8 126.4
Fe2 C8 H8 123.4
C10 C9 C8 109.3(7)
C10 C9 Fe2 72.2(5)
C8 C9 Fe2 70.6(5)
C10 C9 H9 125.4
C8 C9 H9 125.4
Fe2 C9 H9 123.4
C9 C10 C6 107.2(7)
C9 C10 Fe2 69.4(5)
C6 C10 Fe2 70.4(5)
C9 C10 H10 126.4
C6 C10 H10 126.4
Fe2 C10 H10 125.4
C7' C6' C10' 108.2(9)
C7' C6' Fe2 69.6(7)
C10' C6' Fe2 70.1(7)
C7' C6' H6' 125.9
C10' C6' H6' 125.9
Fe2 C6' H6' 126.0
C8' C7' C6' 107.3(9)
C8' C7' Fe2 69.2(7)
C6' C7' Fe2 73.0(7)
C8' C7' H7' 126.3
C6' C7' H7' 126.3
Fe2 C7' H7' 123.1
C9' C8' C7' 108.8(11)
C9' C8' Fe2 71.0(7)
C7' C8' Fe2 72.7(7)
C9' C8' H8' 125.6
C7' C8' H8' 125.6
Fe2 C8' H8' 122.3
C8' C9' C10' 108.1(10)
C8' C9' Fe2 70.7(7)
C10' C9' Fe2 73.1(7)
C8' C9' H9' 126.0
C10' C9' H9' 126.0
Fe2 C9' H9' 121.9
C9' C10' C6' 107.6(10)
C9' C10' Fe2 69.0(7)
C6' C10' Fe2 72.6(7)
C9' C10' H10' 126.2
C6' C10' H10' 126.2
Fe2 C10' H10' 123.9
O11 C11 Fe1 142.7(4)
O11 C11 Fe2 136.1(4)
Fe1 C11 Fe2 81.02(19)
N1 C12 Fe1 138.2(3)
N1 C12 Fe2 137.4(3)
Fe1 C12 Fe2 84.35(18)
C12 N1 C14 123.6(4)
C12 N1 C13 122.0(4)
C14 N1 C13 114.2(4)
N1 C13 H13A 109.5
N1 C13 H13B 109.5
H13A C13 H13B 109.5
N1 C13 H13C 109.5
H13A C13 H13C 109.5
H13B C13 H13C 109.5
C19 C14 C15 121.7(5)
C19 C14 N1 118.0(5)
C15 C14 N1 120.2(4)
C16 C15 C14 117.7(5)
C16 C15 C20 120.7(5)
C14 C15 C20 121.6(4)
C15 C16 C17 121.9(6)
C15 C16 H16 119.0
C17 C16 H16 119.0
C16 C17 C18 120.6(5)
C16 C17 H17 119.7
C18 C17 H17 119.7
C17 C18 C19 119.7(5)
C17 C18 H18 120.1
C19 C18 H18 120.1
C14 C19 C18 118.4(5)
C14 C19 C21 122.5(5)
C18 C19 C21 119.2(5)
C15 C20 H20A 109.5
C15 C20 H20B 109.5
H20A C20 H20B 109.5
C15 C20 H20C 109.5
H20A C20 H20C 109.5
H20B C20 H20C 109.5
C19 C21 H21A 109.5
C19 C21 H21B 109.5
H21A C21 H21B 109.5
C19 C21 H21C 109.5
H21A C21 H21C 109.5
H21B C21 H21C 109.5
N3 C22 N2 109.3(3)
N3 C22 Fe1 135.9(3)
N2 C22 Fe1 114.7(3)
C23 N2 C33 119.9(3)
C23 N2 C22 120.8(3)
C33 N2 C22 118.6(3)
N2 C23 C24 112.2(4)
N2 C23 Fe2 124.8(3)
C24 C23 Fe2 122.9(3)
C25 C24 C23 178.3(5)
C24 C25 C26 168.0(5)
C27 C26 C31 118.5(5)
C27 C26 C25 118.0(4)
C31 C26 C25 123.5(5)
C26 C27 C28 120.2(5)
C26 C27 H27 119.9
C28 C27 H27 119.9
C29 C28 C27 122.0(5)
C29 C28 H28 119.0
C27 C28 H28 119.0
C28 C29 C30 117.5(5)
C28 C29 C32 120.3(6)
C30 C29 C32 122.2(6)
C29 C30 C31 122.1(5)
C29 C30 H30 118.9
C31 C30 H30 118.9
C30 C31 C26 119.6(5)
C30 C31 H31 120.2
C26 C31 H31 120.2
C29 C32 H32A 109.5
C29 C32 H32B 109.5
H32A C32 H32B 109.5
C29 C32 H32C 109.5
H32A C32 H32C 109.5
H32B C32 H32C 109.5
C38 C33 C34 121.7(4)
C38 C33 N2 119.1(4)
C34 C33 N2 119.3(4)
C35 C34 C33 117.2(4)
C35 C34 C39 121.1(4)
C33 C34 C39 121.6(4)
C36 C35 C34 121.5(5)
C36 C35 H35 119.2
C34 C35 H35 119.2
C35 C36 C37 120.5(5)
C35 C36 H36 119.8
C37 C36 H36 119.8
C36 C37 C38 120.6(5)
C36 C37 H37 119.7
C38 C37 H37 119.7
C37 C38 C33 118.4(4)
C37 C38 C40 120.0(4)
C33 C38 C40 121.6(4)
C34 C39 H39A 109.5
C34 C39 H39B 109.5
H39A C39 H39B 109.5
C34 C39 H39C 109.5
H39A C39 H39C 109.5
H39B C39 H39C 109.5
C38 C40 H40A 109.5
C38 C40 H40B 109.5
H40A C40 H40B 109.5
C38 C40 H40C 109.5
H40A C40 H40C 109.5
H40B C40 H40C 109.5
C22 N3 C41 127.2(4)
N3 C41 C42 120.5(4)
N3 C41 C46 119.7(4)
C42 C41 C46 119.4(4)
C43 C42 C41 119.0(4)
C43 C42 C47 119.8(4)
C41 C42 C47 121.3(4)
C44 C43 C42 121.4(5)
C44 C43 H43 119.3
C42 C43 H43 119.3
C43 C44 C45 119.8(5)
C43 C44 H44 120.1
C45 C44 H44 120.1
C44 C45 C46 121.3(5)
C44 C45 H45 119.3
C46 C45 H45 119.3
C45 C46 C41 118.9(4)
C45 C46 C48 121.3(4)
C41 C46 C48 119.8(4)
C42 C47 H47A 109.5
C42 C47 H47B 109.5
H47A C47 H47B 109.5
C42 C47 H47C 109.5
H47A C47 H47C 109.5
H47B C47 H47C 109.5
C46 C48 H48A 109.5
C46 C48 H48B 109.5
H48A C48 H48B 109.5
C46 C48 H48C 109.5
H48A C48 H48C 109.5
H48B C48 H48C 109.5

loop_
_geom_bond_atom_site_label_1
_geom_bond_atom_site_label_2
_geom_bond_distance
Fe1 C12 1.833(4)
Fe1 C11 1.861(5)
Fe1 C22 1.962(4)
Fe1 C1 2.133(5)
Fe1 C2 2.136(5)
Fe1 C3 2.140(5)
Fe1 C4 2.149(5)
Fe1 C5 2.155(5)
Fe1 Fe2 2.4760(10)
Fe2 C12 1.855(4)
Fe2 C23 1.862(4)
Fe2 C11 1.949(5)
Fe2 C9 2.100(8)
Fe2 C8 2.104(9)
Fe2 C8' 2.116(13)
Fe2 C9' 2.120(13)
Fe2 C7 2.124(9)
Fe2 C6 2.135(9)
Fe2 C10 2.136(8)
Fe2 C7' 2.161(12)
Fe2 C10' 2.173(13)
C1 C2 1.393(7)
C1 C5 1.413(7)
C1 H1 0.9300
C2 C3 1.396(7)
C2 H2 0.9300
C3 C4 1.391(7)
C3 H3 0.9300
C4 C5 1.407(7)
C4 H4 0.9300
C5 H5 0.9300
C6 C7 1.403(10)
C6 C10 1.431(11)
C6 H6 0.9300
C7 C8 1.395(11)
C7 H7 0.9300
C8 C9 1.405(11)
C8 H8 0.9300
C9 C10 1.392(10)
C9 H9 0.9300
C10 H10 0.9300
C6' C7' 1.401(13)
C6' C10' 1.404(14)
C6' H6' 0.9300
C7' C8' 1.397(13)
C7' H7' 0.9300
C8' C9' 1.388(13)
C8' H8' 0.9300
C9' C10' 1.398(13)
C9' H9' 0.9300
C10' H10' 0.9300
C11 O11 1.183(5)
C12 N1 1.333(5)
N1 C14 1.446(6)
N1 C13 1.467(6)
C13 H13A 0.9600
C13 H13B 0.9600
C13 H13C 0.9600
C14 C19 1.392(7)
C14 C15 1.399(7)
C15 C16 1.370(7)
C15 C20 1.496(7)
C16 C17 1.371(8)
C16 H16 0.9300
C17 C18 1.373(8)
C17 H17 0.9300
C18 C19 1.404(7)
C18 H18 0.9300
C19 C21 1.503(8)
C20 H20A 0.9600
C20 H20B 0.9600
C20 H20C 0.9600
C21 H21A 0.9600
C21 H21B 0.9600
C21 H21C 0.9600
C22 N3 1.278(5)
C22 N2 1.468(5)
N2 C23 1.366(5)
N2 C33 1.450(5)
C23 C24 1.430(6)
C24 C25 1.188(6)
C25 C26 1.451(6)
C26 C27 1.378(7)
C26 C31 1.394(6)
C27 C28 1.388(7)
C27 H27 0.9300
C28 C29 1.363(8)
C28 H28 0.9300
C29 C30 1.377(8)
C29 C32 1.511(8)
C30 C31 1.381(7)
C30 H30 0.9300
C31 H31 0.9300
C32 H32A 0.9600
C32 H32B 0.9600
C32 H32C 0.9600
C33 C38 1.392(6)
C33 C34 1.409(6)
C34 C35 1.384(6)
C34 C39 1.491(7)
C35 C36 1.369(7)
C35 H35 0.9300
C36 C37 1.375(7)
C36 H36 0.9300
C37 C38 1.384(6)
C37 H37 0.9300
C38 C40 1.515(7)
C39 H39A 0.9600
C39 H39B 0.9600
C39 H39C 0.9600
C40 H40A 0.9600
C40 H40B 0.9600
C40 H40C 0.9600
N3 C41 1.398(5)
C41 C42 1.401(6)
C41 C46 1.411(6)
C42 C43 1.388(7)
C42 C47 1.496(7)
C43 C44 1.364(7)
C43 H43 0.9300
C44 C45 1.371(7)
C44 H44 0.9300
C45 C46 1.383(6)
C45 H45 0.9300
C46 C48 1.500(7)
C47 H47A 0.9600
C47 H47B 0.9600
C47 H47C 0.9600
C48 H48A 0.9600
C48 H48B 0.9600
C48 H48C 0.9600

loop_
_geom_torsion_atom_site_label_1
_geom_torsion_atom_site_label_2
_geom_torsion_atom_site_label_3
_geom_torsion_atom_site_label_4
_geom_torsion
C12 Fe1 C1 C2 166.1(3)
C11 Fe1 C1 C2 -4.5(5)
C22 Fe1 C1 C2 -97.5(3)
C3 Fe1 C1 C2 37.7(3)
C4 Fe1 C1 C2 80.0(3)
C5 Fe1 C1 C2 117.6(4)
Fe2 Fe1 C1 C2 125.3(5)
C12 Fe1 C1 C5 48.5(4)
C11 Fe1 C1 C5 -122.1(4)
C22 Fe1 C1 C5 144.9(3)
C2 Fe1 C1 C5 -117.6(4)
C3 Fe1 C1 C5 -79.9(3)
C4 Fe1 C1 C5 -37.6(3)
Fe2 Fe1 C1 C5 7.7(7)
C5 C1 C2 C3 0.5(5)
Fe1 C1 C2 C3 -61.8(3)
C5 C1 C2 Fe1 62.3(3)
C12 Fe1 C2 C1 -31.1(6)
C11 Fe1 C2 C1 177.0(3)
C22 Fe1 C2 C1 90.6(3)
C3 Fe1 C2 C1 -117.4(4)
C4 Fe1 C2 C1 -80.5(3)
C5 Fe1 C2 C1 -37.8(3)
Fe2 Fe1 C2 C1 -155.0(3)
C12 Fe1 C2 C3 86.3(6)
C11 Fe1 C2 C3 -65.5(3)
C22 Fe1 C2 C3 -152.0(3)
C1 Fe1 C2 C3 117.4(4)
C4 Fe1 C2 C3 36.9(3)
C5 Fe1 C2 C3 79.6(3)
Fe2 Fe1 C2 C3 -37.6(5)
C1 C2 C3 C4 0.0(5)
Fe1 C2 C3 C4 -61.7(3)
C1 C2 C3 Fe1 61.7(3)
C12 Fe1 C3 C4 -27.3(5)
C11 Fe1 C3 C4 -124.8(4)
C22 Fe1 C3 C4 158.7(3)
C1 Fe1 C3 C4 80.8(4)
C2 Fe1 C3 C4 118.5(5)
C5 Fe1 C3 C4 37.7(3)
Fe2 Fe1 C3 C4 -81.9(3)
C12 Fe1 C3 C2 -145.8(3)
C11 Fe1 C3 C2 116.7(3)
C22 Fe1 C3 C2 40.2(4)
C1 Fe1 C3 C2 -37.7(3)
C4 Fe1 C3 C2 -118.5(5)
C5 Fe1 C3 C2 -80.8(3)
Fe2 Fe1 C3 C2 159.6(3)
C2 C3 C4 C5 -0.5(5)
Fe1 C3 C4 C5 -61.7(3)
C2 C3 C4 Fe1 61.3(3)
C12 Fe1 C4 C3 160.8(3)
C11 Fe1 C4 C3 58.6(4)
C22 Fe1 C4 C3 -70.8(8)
C1 Fe1 C4 C3 -79.8(4)
C2 Fe1 C4 C3 -37.2(3)
C5 Fe1 C4 C3 -117.7(5)
Fe2 Fe1 C4 C3 111.6(3)
C12 Fe1 C4 C5 -81.6(3)
C11 Fe1 C4 C5 176.2(3)
C22 Fe1 C4 C5 46.9(8)
C1 Fe1 C4 C5 37.9(3)
C2 Fe1 C4 C5 80.5(3)
C3 Fe1 C4 C5 117.7(5)
Fe2 Fe1 C4 C5 -130.7(3)
C3 C4 C5 C1 0.7(5)
Fe1 C4 C5 C1 -60.7(3)
C3 C4 C5 Fe1 61.5(3)
C2 C1 C5 C4 -0.7(5)
Fe1 C1 C5 C4 61.2(3)
C2 C1 C5 Fe1 -62.0(3)
C12 Fe1 C5 C4 102.7(3)
C11 Fe1 C5 C4 -6.2(5)
C22 Fe1 C5 C4 -164.9(3)
C1 Fe1 C5 C4 -117.5(5)
C2 Fe1 C5 C4 -80.0(3)
C3 Fe1 C5 C4 -37.3(3)
Fe2 Fe1 C5 C4 65.1(3)
C12 Fe1 C5 C1 -139.9(3)
C11 Fe1 C5 C1 111.3(4)
C22 Fe1 C5 C1 -47.5(4)
C2 Fe1 C5 C1 37.5(3)
C3 Fe1 C5 C1 80.1(3)
C4 Fe1 C5 C1 117.5(5)
Fe2 Fe1 C5 C1 -177.4(2)
C12 Fe2 C6 C7 63.7(6)
C23 Fe2 C6 C7 -120.0(9)
C11 Fe2 C6 C7 160.1(6)
C9 Fe2 C6 C7 -80.0(6)
C8 Fe2 C6 C7 -36.7(5)
C8' Fe2 C6 C7 -97.6(7)
C9' Fe2 C6 C7 -125.2(17)
C10 Fe2 C6 C7 -117.2(7)
C7' Fe2 C6 C7 -58.1(6)
C10' Fe2 C6 C7 11.2(10)
C12 Fe2 C6 C10 -179.1(5)
C23 Fe2 C6 C10 -2.8(10)
C11 Fe2 C6 C10 -82.7(5)
C9 Fe2 C6 C10 37.2(4)
C8 Fe2 C6 C10 80.5(5)
C8' Fe2 C6 C10 19.6(5)
C9' Fe2 C6 C10 -8.0(14)
C7 Fe2 C6 C10 117.2(7)
C7' Fe2 C6 C10 59.1(5)
C10' Fe2 C6 C10 128.4(11)
C10 C6 C7 C8 -1.4(10)
Fe2 C6 C7 C8 59.9(6)
C10 C6 C7 Fe2 -61.3(6)
C12 Fe2 C7 C8 113.0(6)
C23 Fe2 C7 C8 18.8(9)
C11 Fe2 C7 C8 -144.8(6)
C9 Fe2 C7 C8 -38.5(5)
C8' Fe2 C7 C8 -59.4(6)
C9' Fe2 C7 C8 -100.9(7)
C6 Fe2 C7 C8 -119.5(7)
C10 Fe2 C7 C8 -81.1(5)
C7' Fe2 C7 C8 -17.3(6)
C10' Fe2 C7 C8 -135.8(19)
C12 Fe2 C7 C6 -127.5(6)
C23 Fe2 C7 C6 138.4(7)
C11 Fe2 C7 C6 -25.3(7)
C9 Fe2 C7 C6 81.0(5)
C8 Fe2 C7 C6 119.5(7)
C8' Fe2 C7 C6 60.1(6)
C9' Fe2 C7 C6 18.6(6)
C10 Fe2 C7 C6 38.4(5)
C7' Fe2 C7 C6 102.2(6)
C10' Fe2 C7 C6 -16.3(15)
C6 C7 C8 C9 1.0(10)
Fe2 C7 C8 C9 61.6(6)
C6 C7 C8 Fe2 -60.6(6)
C12 Fe2 C8 C7 -76.4(6)
C23 Fe2 C8 C7 -169.3(5)
C11 Fe2 C8 C7 73.8(11)
C9 Fe2 C8 C7 116.9(8)
C8' Fe2 C8 C7 98.1(7)
C9' Fe2 C8 C7 55.9(7)
C6 Fe2 C8 C7 36.6(5)
C10 Fe2 C8 C7 80.0(6)
C7' Fe2 C8 C7 135.5(15)
C10' Fe2 C8 C7 14.3(6)
C12 Fe2 C8 C9 166.7(6)
C23 Fe2 C8 C9 73.8(6)
C11 Fe2 C8 C9 -43.1(12)
C8' Fe2 C8 C9 -18.8(6)
C9' Fe2 C8 C9 -61.0(6)
C7 Fe2 C8 C9 -116.9(8)
C6 Fe2 C8 C9 -80.2(5)
C10 Fe2 C8 C9 -36.9(5)
C7' Fe2 C8 C9 18.6(11)
C10' Fe2 C8 C9 -102.5(7)
C7 C8 C9 C10 -0.1(10)
Fe2 C8 C9 C10 62.3(6)
C7 C8 C9 Fe2 -62.4(6)
C12 Fe2 C9 C10 -142.4(7)
C23 Fe2 C9 C10 126.5(6)
C11 Fe2 C9 C10 39.7(6)
C8 Fe2 C9 C10 -118.7(7)
C8' Fe2 C9 C10 9.8(12)
C9' Fe2 C9 C10 -22.6(5)
C7 Fe2 C9 C10 -80.7(5)
C6 Fe2 C9 C10 -38.0(5)
C7' Fe2 C9 C10 -136.9(13)
C10' Fe2 C9 C10 -63.5(5)
C12 Fe2 C9 C8 -23.7(9)
C23 Fe2 C9 C8 -114.8(6)
C11 Fe2 C9 C8 158.4(6)
C8' Fe2 C9 C8 128.5(15)
C9' Fe2 C9 C8 96.2(6)
C7 Fe2 C9 C8 38.0(5)
C6 Fe2 C9 C8 80.7(5)
C10 Fe2 C9 C8 118.7(7)
C7' Fe2 C9 C8 -18.2(11)
C10' Fe2 C9 C8 55.2(6)
C8 C9 C10 C6 -0.7(9)
Fe2 C9 C10 C6 60.5(6)
C8 C9 C10 Fe2 -61.2(6)
C7 C6 C10 C9 1.3(9)
Fe2 C6 C10 C9 -59.9(6)
C7 C6 C10 Fe2 61.2(6)
C12 Fe2 C10 C9 120.0(10)
C23 Fe2 C10 C9 -63.3(6)
C11 Fe2 C10 C9 -145.4(6)
C8 Fe2 C10 C9 37.5(5)
C8' Fe2 C10 C9 -9.5(12)
C9' Fe2 C10 C9 124.5(13)
C7 Fe2 C10 C9 80.3(5)
C6 Fe2 C10 C9 118.0(6)
C7' Fe2 C10 C9 17.2(5)
C10' Fe2 C10 C9 96.0(6)
C12 Fe2 C10 C6 2.0(11)
C23 Fe2 C10 C6 178.7(5)
C11 Fe2 C10 C6 96.5(6)
C9 Fe2 C10 C6 -118.0(6)
C8 Fe2 C10 C6 -80.5(5)
C8' Fe2 C10 C6 -127.5(14)
C9' Fe2 C10 C6 6.5(11)
C7 Fe2 C10 C6 -37.7(4)
C7' Fe2 C10 C6 -100.8(6)
C10' Fe2 C10 C6 -22.0(5)
C12 Fe2 C6' C7' 141.5(8)
C23 Fe2 C6' C7' 50.0(9)
C11 Fe2 C6' C7' -103.0(12)
C9 Fe2 C6' C7' -18.6(6)
C8 Fe2 C6' C7' 13.3(13)
C8' Fe2 C6' C7' -38.3(6)
C9' Fe2 C6' C7' -81.5(8)
C7 Fe2 C6' C7' -131.4(14)
C6 Fe2 C6' C7' -100.3(7)
C10 Fe2 C6' C7' -58.6(7)
C10' Fe2 C6' C7' -119.3(9)
C12 Fe2 C6' C10' -99.2(8)
C23 Fe2 C6' C10' 169.3(7)
C11 Fe2 C6' C10' 16.3(13)
C9 Fe2 C6' C10' 100.7(7)
C8 Fe2 C6' C10' 132.6(17)
C8' Fe2 C6' C10' 81.0(7)
C9' Fe2 C6' C10' 37.8(6)
C7 Fe2 C6' C10' -12.1(10)
C6 Fe2 C6' C10' 19.0(6)
C10 Fe2 C6' C10' 60.7(6)
C7' Fe2 C6' C10' 119.3(9)
C10' C6' C7' C8' 1.4(14)
Fe2 C6' C7' C8' 61.0(8)
C10' C6' C7' Fe2 -59.6(9)
C12 Fe2 C7' C8' -166.8(7)
C23 Fe2 C7' C8' 102.7(8)
C11 Fe2 C7' C8' 12.3(11)
C9 Fe2 C7' C8' 16.9(10)
C8 Fe2 C7' C8' -128.5(15)
C9' Fe2 C7' C8' -37.7(7)
C7 Fe2 C7' C8' -96.1(7)
C6 Fe2 C7' C8' -55.6(7)
C10 Fe2 C7' C8' -14.3(6)
C10' Fe2 C7' C8' -80.3(7)
C12 Fe2 C7' C6' -50.1(9)
C23 Fe2 C7' C6' -140.6(8)
C11 Fe2 C7' C6' 129.0(9)
C9 Fe2 C7' C6' 133.6(14)
C8 Fe2 C7' C6' -11.8(11)
C8' Fe2 C7' C6' 116.7(9)
C9' Fe2 C7' C6' 79.0(7)
C7 Fe2 C7' C6' 20.6(6)
C6 Fe2 C7' C6' 61.0(7)
C10 Fe2 C7' C6' 102.4(8)
C10' Fe2 C7' C6' 36.4(6)
C6' C7' C8' C9' -1.3(14)
Fe2 C7' C8' C9' 62.2(9)
C6' C7' C8' Fe2 -63.5(8)
C12 Fe2 C8' C9' -81(2)
C23 Fe2 C8' C9' 157.6(8)
C11 Fe2 C8' C9' 70.7(9)
C9 Fe2 C8' C9' -136.0(16)
C8 Fe2 C8' C9' -97.8(8)
C7 Fe2 C8' C9' -55.4(7)
C6 Fe2 C8' C9' -13.0(6)
C10 Fe2 C8' C9' 25.7(11)
C7' Fe2 C8' C9' -117.7(10)
C10' Fe2 C8' C9' -37.9(7)
C12 Fe2 C8' C7' 37(2)
C23 Fe2 C8' C7' -84.7(8)
C11 Fe2 C8' C7' -171.7(8)
C9 Fe2 C8' C7' -18.4(11)
C8 Fe2 C8' C7' 19.9(6)
C9' Fe2 C8' C7' 117.7(10)
C7 Fe2 C8' C7' 62.3(6)
C6 Fe2 C8' C7' 104.6(8)
C10 Fe2 C8' C7' 143.4(16)
C10' Fe2 C8' C7' 79.7(7)
C7' C8' C9' C10' 0.7(15)
Fe2 C8' C9' C10' 64.0(9)
C7' C8' C9' Fe2 -63.3(9)
C12 Fe2 C9' C8' 154.4(8)
C23 Fe2 C9' C8' -33.6(11)
C11 Fe2 C9' C8' -111.8(9)
C9 Fe2 C9' C8' 16.4(6)
C8 Fe2 C9' C8' 59.8(7)
C7 Fe2 C9' C8' 101.9(8)
C6 Fe2 C9' C8' 143.2(18)
C10 Fe2 C9' C8' -23.1(10)
C7' Fe2 C9' C8' 37.5(7)
C10' Fe2 C9' C8' 116.7(10)
C12 Fe2 C9' C10' 37.7(11)
C23 Fe2 C9' C10' -150.3(8)
C11 Fe2 C9' C10' 131.5(9)
C9 Fe2 C9' C10' -100.3(8)
C8 Fe2 C9' C10' -57.0(7)
C8' Fe2 C9' C10' -116.7(10)
C7 Fe2 C9' C10' -14.9(7)
C6 Fe2 C9' C10' 26.5(12)
C10 Fe2 C9' C10' -139.9(15)
C7' Fe2 C9' C10' -79.2(7)
C8' C9' C10' C6' 0.2(15)
Fe2 C9' C10' C6' 62.7(9)
C8' C9' C10' Fe2 -62.5(9)
C7' C6' C10' C9' -1.0(14)
Fe2 C6' C10' C9' -60.4(9)
C7' C6' C10' Fe2 59.4(9)
C12 Fe2 C10' C9' -154.1(8)
C23 Fe2 C10' C9' 90.1(18)
C11 Fe2 C10' C9' -53.3(9)
C9 Fe2 C10' C9' 58.7(7)
C8 Fe2 C10' C9' 100.4(8)
C8' Fe2 C10' C9' 38.2(6)
C7 Fe2 C10' C9' 134(2)
C6 Fe2 C10' C9' -19.7(9)
C10 Fe2 C10' C9' 16.8(7)
C7' Fe2 C10' C9' 81.0(8)
C12 Fe2 C10' C6' 88.5(8)
C23 Fe2 C10' C6' -27.4(19)
C11 Fe2 C10' C6' -170.8(7)
C9 Fe2 C10' C6' -58.7(6)
C8 Fe2 C10' C6' -17.0(6)
C8' Fe2 C10' C6' -79.2(7)
C9' Fe2 C10' C6' -117.4(10)
C7 Fe2 C10' C6' 16.9(15)
C6 Fe2 C10' C6' -137.1(13)
C10 Fe2 C10' C6' -100.6(7)
C7' Fe2 C10' C6' -36.4(6)
C12 Fe1 C11 O11 176.6(6)
C22 Fe1 C11 O11 87.3(6)
C1 Fe1 C11 O11 -11.6(8)
C2 Fe1 C11 O11 -14.4(6)
C3 Fe1 C11 O11 -48.7(6)
C4 Fe1 C11 O11 -80.4(6)
C5 Fe1 C11 O11 -76.4(7)
Fe2 Fe1 C11 O11 -176.1(7)
C12 Fe1 C11 Fe2 -7.27(17)
C22 Fe1 C11 Fe2 -96.55(16)
C1 Fe1 C11 Fe2 164.6(2)
C2 Fe1 C11 Fe2 161.72(16)
C3 Fe1 C11 Fe2 127.39(19)
C4 Fe1 C11 Fe2 95.72(19)
C5 Fe1 C11 Fe2 99.7(3)
C12 Fe2 C11 O11 -176.3(5)
C23 Fe2 C11 O11 -91.0(5)
C9 Fe2 C11 O11 2.6(6)
C8 Fe2 C11 O11 31.6(10)
C8' Fe2 C11 O11 12.2(6)
C9' Fe2 C11 O11 48.0(7)
C7 Fe2 C11 O11 80.3(6)
C6 Fe2 C11 O11 64.9(6)
C10 Fe2 C11 O11 26.0(6)
C7' Fe2 C11 O11 4.5(8)
C10' Fe2 C11 O11 77.6(6)
C12 Fe2 C11 Fe1 7.13(17)
C23 Fe2 C11 Fe1 92.44(17)
C9 Fe2 C11 Fe1 -174.0(3)
C8 Fe2 C11 Fe1 -145.0(7)
C8' Fe2 C11 Fe1 -164.5(4)
C9' Fe2 C11 Fe1 -128.6(5)
C7 Fe2 C11 Fe1 -96.3(3)
C6 Fe2 C11 Fe1 -111.8(3)
C10 Fe2 C11 Fe1 -150.6(3)
C7' Fe2 C11 Fe1 -172.2(5)
C10' Fe2 C11 Fe1 -99.0(4)
C11 Fe1 C12 N1 -175.9(5)
C22 Fe1 C12 N1 -91.9(5)
C1 Fe1 C12 N1 10.2(5)
C2 Fe1 C12 N1 31.9(8)
C3 Fe1 C12 N1 92.3(5)
C4 Fe1 C12 N1 75.7(5)
C5 Fe1 C12 N1 38.0(5)
Fe2 Fe1 C12 N1 176.5(5)
C11 Fe1 C12 Fe2 7.59(18)
C22 Fe1 C12 Fe2 91.54(16)
C1 Fe1 C12 Fe2 -166.34(17)
C2 Fe1 C12 Fe2 -144.6(4)
C3 Fe1 C12 Fe2 -84.2(3)
C4 Fe1 C12 Fe2 -100.81(18)
C5 Fe1 C12 Fe2 -138.53(18)
C23 Fe2 C12 N1 92.1(5)
C11 Fe2 C12 N1 176.2(4)
C9 Fe2 C12 N1 -1.9(7)
C8 Fe2 C12 N1 -17.6(6)
C8' Fe2 C12 N1 -31.9(17)
C9' Fe2 C12 N1 -93.3(6)
C7 Fe2 C12 N1 -55.2(6)
C6 Fe2 C12 N1 -89.5(5)
C10 Fe2 C12 N1 -90.9(9)
C7' Fe2 C12 N1 -4.4(7)
C10' Fe2 C12 N1 -70.5(6)
C23 Fe2 C12 Fe1 -91.36(17)
C11 Fe2 C12 Fe1 -7.19(17)
C9 Fe2 C12 Fe1 174.7(4)
C8 Fe2 C12 Fe1 159.0(3)
C8' Fe2 C12 Fe1 144.6(16)
C9' Fe2 C12 Fe1 83.3(5)
C7 Fe2 C12 Fe1 121.4(4)
C6 Fe2 C12 Fe1 87.1(3)
C10 Fe2 C12 Fe1 85.7(8)
C7' Fe2 C12 Fe1 172.2(4)
C10' Fe2 C12 Fe1 106.0(4)
Fe1 C12 N1 C14 -153.5(4)
Fe2 C12 N1 C14 21.4(7)
Fe1 C12 N1 C13 21.9(7)
Fe2 C12 N1 C13 -163.2(4)
C12 N1 C14 C19 88.9(6)
C13 N1 C14 C19 -86.8(5)
C12 N1 C14 C15 -94.4(5)
C13 N1 C14 C15 89.8(5)
C19 C14 C15 C16 -3.0(7)
N1 C14 C15 C16 -179.5(4)
C19 C14 C15 C20 177.1(5)
N1 C14 C15 C20 0.6(7)
C14 C15 C16 C17 1.6(8)
C20 C15 C16 C17 -178.5(5)
C15 C16 C17 C18 0.4(9)
C16 C17 C18 C19 -1.1(9)
C15 C14 C19 C18 2.3(8)
N1 C14 C19 C18 179.0(4)
C15 C14 C19 C21 -176.9(5)
N1 C14 C19 C21 -0.3(7)
C17 C18 C19 C14 -0.3(8)
C17 C18 C19 C21 179.0(6)
C12 Fe1 C22 N3 135.6(5)
C11 Fe1 C22 N3 -125.6(5)
C1 Fe1 C22 N3 14.3(5)
C2 Fe1 C22 N3 -24.5(5)
C3 Fe1 C22 N3 -48.6(6)
C4 Fe1 C22 N3 6.1(10)
C5 Fe1 C22 N3 42.1(5)
Fe2 Fe1 C22 N3 -176.2(4)
C12 Fe1 C22 N2 -45.2(3)
C11 Fe1 C22 N2 53.6(3)
C1 Fe1 C22 N2 -166.4(3)
C2 Fe1 C22 N2 154.7(3)
C3 Fe1 C22 N2 130.6(3)
C4 Fe1 C22 N2 -174.7(6)
C5 Fe1 C22 N2 -138.7(3)
Fe2 Fe1 C22 N2 3.0(3)
N3 C22 N2 C23 178.1(4)
Fe1 C22 N2 C23 -1.4(5)
N3 C22 N2 C33 7.4(5)
Fe1 C22 N2 C33 -172.0(3)
C33 N2 C23 C24 -10.5(5)
C22 N2 C23 C24 179.0(3)
C33 N2 C23 Fe2 168.2(3)
C22 N2 C23 Fe2 -2.3(5)
C12 Fe2 C23 N2 51.1(4)
C11 Fe2 C23 N2 -44.3(4)
C9 Fe2 C23 N2 -161.4(5)
C8 Fe2 C23 N2 161.1(4)
C8' Fe2 C23 N2 -143.9(6)
C9' Fe2 C23 N2 -123.3(6)
C7 Fe2 C23 N2 148.8(5)
C6 Fe2 C23 N2 -125.6(7)
C10 Fe2 C23 N2 -127.6(4)
C7' Fe2 C23 N2 177.8(6)
C10' Fe2 C23 N2 169.6(13)
C12 Fe2 C23 C24 -130.3(4)
C11 Fe2 C23 C24 134.3(4)
C9 Fe2 C23 C24 17.1(5)
C8 Fe2 C23 C24 -20.4(5)
C8' Fe2 C23 C24 34.6(6)
C9' Fe2 C23 C24 55.2(7)
C7 Fe2 C23 C24 -32.7(7)
C6 Fe2 C23 C24 52.9(8)
C10 Fe2 C23 C24 50.9(5)
C7' Fe2 C23 C24 -3.7(6)
C10' Fe2 C23 C24 -11.8(14)
N2 C23 C24 C25 -76(17)
Fe2 C23 C24 C25 105(17)
C23 C24 C25 C26 87(17)
C24 C25 C26 C27 4(3)
C24 C25 C26 C31 -176(2)
C31 C26 C27 C28 1.2(8)
C25 C26 C27 C28 -178.4(5)
C26 C27 C28 C29 0.7(9)
C27 C28 C29 C30 -1.7(9)
C27 C28 C29 C32 175.7(6)
C28 C29 C30 C31 0.8(9)
C32 C29 C30 C31 -176.5(6)
C29 C30 C31 C26 1.1(8)
C27 C26 C31 C30 -2.0(7)
C25 C26 C31 C30 177.6(5)
C23 N2 C33 C38 -77.5(5)
C22 N2 C33 C38 93.2(5)
C23 N2 C33 C34 101.9(5)
C22 N2 C33 C34 -87.3(5)
C38 C33 C34 C35 1.6(6)
N2 C33 C34 C35 -177.9(4)
C38 C33 C34 C39 -178.8(4)
N2 C33 C34 C39 1.8(6)
C33 C34 C35 C36 -2.6(7)
C39 C34 C35 C36 177.8(5)
C34 C35 C36 C37 2.0(8)
C35 C36 C37 C38 -0.3(8)
C36 C37 C38 C33 -0.7(7)
C36 C37 C38 C40 178.7(5)
C34 C33 C38 C37 0.0(7)
N2 C33 C38 C37 179.5(4)
C34 C33 C38 C40 -179.4(4)
N2 C33 C38 C40 0.1(6)
N2 C22 N3 C41 -175.1(4)
Fe1 C22 N3 C41 4.2(7)
C22 N3 C41 C42 -102.4(5)
C22 N3 C41 C46 85.4(6)
N3 C41 C42 C43 -177.3(4)
C46 C41 C42 C43 -5.0(7)
N3 C41 C42 C47 2.8(7)
C46 C41 C42 C47 175.1(5)
C41 C42 C43 C44 1.2(8)
C47 C42 C43 C44 -178.9(5)
C42 C43 C44 C45 2.1(9)
C43 C44 C45 C46 -1.5(9)
C44 C45 C46 C41 -2.3(8)
C44 C45 C46 C48 176.3(5)
N3 C41 C46 C45 177.9(4)
C42 C41 C46 C45 5.5(7)
N3 C41 C46 C48 -0.7(6)
C42 C41 C46 C48 -173.1(4)
